data_2225817
loop_
_publ_author_name
'Ding, De-Gang'
'Tong, Yan'

_publ_section_title
;
 Diaquabis{5-carboxy-2-[(1<i>H</i>-1,2,4-triazol-1-yl)methyl]-1<i>H</i>-imidazole-4-carboxylato}manganese(II)
;
_journal_coeditor_code CV2709
_journal_issue 5
_journal_name_full 'Acta Crystallographica Section E'
_journal_page_first m517
_journal_paper_doi 10.1107/S1600536810012626
_journal_volume 66
_journal_year 2010
_chemical_formula_iupac '[Mn (C8 H6 N5 O4)2 (H2 O)2]'
_chemical_formula_moiety 'C16 H16 Mn N10 O10'
_chemical_formula_sum 'C16 H16 Mn N10 O10'
_chemical_formula_weight 563.33
_chemical_name_systematic
;
Diaquabis{5-carboxy-2-[(1<i>H</i>-1,2,4-triazol-1-yl)methyl]-1<i>H</i>-
imidazole-4-carboxylato}manganese(II)
;
_space_group_IT_number 14
_symmetry_cell_setting monoclinic
_symmetry_space_group_name_Hall '-P 2ybc'
_symmetry_space_group_name_H-M 'P 1 21/c 1'
_atom_sites_solution_hydrogens geom
_atom_sites_solution_primary direct
_atom_sites_solution_secondary difmap
_audit_creation_method SHELXL97
_cell_angle_alpha 90.00
_cell_angle_beta 125.70(2)
_cell_angle_gamma 90.00
_cell_formula_units_Z 2
_cell_length_a 7.730(2)
_cell_length_b 14.498(3)
_cell_length_c 11.588(4)
_cell_measurement_reflns_used 3276
_cell_measurement_temperature 293(2)
_cell_measurement_theta_max 30.83
_cell_measurement_theta_min 2.58
_cell_volume 1054.6(6)
_computing_cell_refinement 'CrystalClear (Rigaku, 2000)'
_computing_data_collection 'CrystalClear (Rigaku, 2000)'
_computing_data_reduction 'CrystalClear (Rigaku, 2000)'
_computing_molecular_graphics 'SHELXTL (Sheldrick, 2008)'
_computing_publication_material 'SHELXTL (Sheldrick, 2008)'
_computing_structure_refinement 'SHELXL97 (Sheldrick, 2008)'
_computing_structure_solution 'SHELXS97 (Sheldrick, 2008)'
_diffrn_ambient_temperature 293(2)
_diffrn_measured_fraction_theta_full 0.999
_diffrn_measured_fraction_theta_max 0.999
_diffrn_measurement_device_type 'Rigaku Mercury CCD area-detector'
_diffrn_measurement_method \w
_diffrn_radiation_monochromator graphite
_diffrn_radiation_source 'fine-focus sealed tube'
_diffrn_radiation_type MoK\a
_diffrn_radiation_wavelength 0.71073
_diffrn_reflns_av_R_equivalents 0.0327
_diffrn_reflns_av_sigmaI/netI 0.0234
_diffrn_reflns_limit_h_max 9
_diffrn_reflns_limit_h_min -9
_diffrn_reflns_limit_k_max 17
_diffrn_reflns_limit_k_min -17
_diffrn_reflns_limit_l_max 14
_diffrn_reflns_limit_l_min -13
_diffrn_reflns_number 11281
_diffrn_reflns_theta_full 25.99
_diffrn_reflns_theta_max 25.99
_diffrn_reflns_theta_min 2.58
_exptl_absorpt_coefficient_mu 0.708
_exptl_absorpt_correction_T_max 0.9325
_exptl_absorpt_correction_T_min 0.8713
_exptl_absorpt_correction_type multi-scan
_exptl_absorpt_process_details '(CrystalClear; Rigaku, 2000)'
_exptl_crystal_colour pink
_exptl_crystal_density_diffrn 1.774
_exptl_crystal_density_method 'not measured'
_exptl_crystal_description prism
_exptl_crystal_F_000 574
_exptl_crystal_size_max 0.20
_exptl_crystal_size_mid 0.15
_exptl_crystal_size_min 0.10
_refine_diff_density_max 0.249
_refine_diff_density_min -0.250
_refine_ls_extinction_method none
_refine_ls_goodness_of_fit_ref 1.054
_refine_ls_hydrogen_treatment constr
_refine_ls_matrix_type full
_refine_ls_number_parameters 169
_refine_ls_number_reflns 2074
_refine_ls_number_restraints 0
_refine_ls_restrained_S_all 1.054
_refine_ls_R_factor_all 0.0408
_refine_ls_R_factor_gt 0.0381
_refine_ls_shift/su_max 0.000
_refine_ls_shift/su_mean 0.000
_refine_ls_structure_factor_coef Fsqd
_refine_ls_weighting_details 'calc w = 1/[\s^2^(Fo^2^)+(0.0245P)^2^+0.9470P] where P=(Fo^2^+2Fc^2^)/3'
_refine_ls_weighting_scheme calc
_refine_ls_wR_factor_gt 0.0752
_refine_ls_wR_factor_ref 0.0766
_reflns_number_gt 1974
_reflns_number_total 2074
_reflns_threshold_expression I>2\s(I)
_cod_data_source_file cv2709.cif
_cod_data_source_block I
_cod_original_cell_volume 1054.6(5)
_cod_original_sg_symbol_H-M 'P 21/c'
_cod_database_code 2225817
_cod_database_fobs_code 2225817

loop_
_symmetry_equiv_pos_as_xyz
'x, y, z'
'-x, y+1/2, -z+1/2'
'-x, -y, -z'
'x, -y-1/2, z-1/2'

loop_
_atom_site_type_symbol
_atom_site_label
_atom_site_fract_x
_atom_site_fract_y
_atom_site_fract_z
_atom_site_U_iso_or_equiv
_atom_site_adp_type
_atom_site_calc_flag
_atom_site_refinement_flags
_atom_site_occupancy
_atom_site_disorder_assembly
_atom_site_disorder_group
Mn Mn1 -0.5000 0.0000 0.0000 0.02963(14) Uani d S 1 . .
O O1 -0.2806(2) 0.11091(10) 0.13249(15) 0.0333(4) Uani d . 1 . .
O O2 -0.0902(2) 0.17418(10) 0.34848(15) 0.0319(3) Uani d . 1 . .
O O3 -0.0253(2) 0.14770(10) 0.58250(15) 0.0328(4) Uani d . 1 . .
H H3C -0.0491 0.1596 0.4908 0.049 Uiso d R 1 . .
O O4 -0.1284(2) 0.04886(11) 0.67687(15) 0.0353(4) Uani d . 1 . .
O O5 -0.7693(3) 0.08739(13) -0.05545(17) 0.0516(5) Uani d . 1 . .
H H5B -0.7549 0.1335 -0.0155 0.077 Uiso d R 1 . .
H H5C -0.8757 0.0886 -0.1346 0.077 Uiso d R 1 . .
N N1 -0.4778(3) -0.24271(11) 0.21460(17) 0.0247(4) Uani d . 1 . .
N N2 -0.3256(3) -0.29594(12) 0.32424(18) 0.0316(4) Uani d . 1 . .
N N3 -0.3707(3) -0.33526(13) 0.12013(18) 0.0318(4) Uani d . 1 . .
N N4 -0.4235(3) -0.02708(11) 0.21633(16) 0.0229(4) Uani d . 1 . .
N N5 -0.3572(3) -0.05521(11) 0.42541(16) 0.0221(4) Uani d . 1 . .
H H5A -0.3594 -0.0820 0.4907 0.026 Uiso d R 1 . .
C C1 -0.2671(4) -0.34974(16) 0.2612(2) 0.0337(5) Uani d . 1 . .
H H1A -0.1620 -0.3945 0.3101 0.040 Uiso calc R 1 . .
C C2 -0.5007(4) -0.26688(14) 0.0956(2) 0.0290(5) Uani d . 1 . .
H H2A -0.5952 -0.2394 0.0074 0.035 Uiso calc R 1 . .
C C3 -0.5880(3) -0.16935(14) 0.2336(2) 0.0283(5) Uani d . 1 . .
H H3A -0.6208 -0.1902 0.2984 0.034 Uiso calc R 1 . .
H H3B -0.7215 -0.1559 0.1430 0.034 Uiso calc R 1 . .
C C4 -0.4575(3) -0.08370(13) 0.2908(2) 0.0219(4) Uani d . 1 . .
C C5 -0.2913(3) 0.04042(13) 0.30983(19) 0.0208(4) Uani d . 1 . .
C C6 -0.2149(3) 0.11379(14) 0.2602(2) 0.0249(4) Uani d . 1 . .
C C7 -0.2507(3) 0.02413(13) 0.44029(19) 0.0212(4) Uani d . 1 . .
C C8 -0.1284(3) 0.07527(14) 0.5765(2) 0.0252(4) Uani d . 1 . .

loop_
_atom_site_aniso_label
_atom_site_aniso_U_11
_atom_site_aniso_U_22
_atom_site_aniso_U_33
_atom_site_aniso_U_12
_atom_site_aniso_U_13
_atom_site_aniso_U_23
Mn1 0.0324(3) 0.0372(3) 0.0167(2) -0.0015(2) 0.0129(2) 0.00040(18)
O1 0.0379(9) 0.0365(9) 0.0233(8) -0.0041(7) 0.0166(7) 0.0066(6)
O2 0.0335(8) 0.0273(8) 0.0316(8) -0.0063(6) 0.0172(7) -0.0006(6)
O3 0.0347(8) 0.0307(8) 0.0279(8) -0.0076(7) 0.0153(7) -0.0074(6)
O4 0.0384(9) 0.0452(10) 0.0207(8) -0.0050(7) 0.0162(7) -0.0059(7)
O5 0.0416(10) 0.0684(13) 0.0262(9) 0.0132(9) 0.0093(8) -0.0137(8)
N1 0.0317(9) 0.0216(9) 0.0235(9) -0.0040(7) 0.0176(8) -0.0033(7)
N2 0.0376(10) 0.0316(10) 0.0224(9) -0.0003(8) 0.0156(8) 0.0009(7)
N3 0.0410(11) 0.0312(10) 0.0293(10) -0.0014(8) 0.0240(9) -0.0032(8)
N4 0.0250(8) 0.0240(9) 0.0175(8) -0.0010(7) 0.0111(7) -0.0016(6)
N5 0.0268(9) 0.0229(9) 0.0185(8) 0.0000(7) 0.0144(7) 0.0004(6)
C1 0.0351(12) 0.0332(12) 0.0300(12) 0.0032(10) 0.0174(10) 0.0006(9)
C2 0.0410(12) 0.0249(11) 0.0227(10) -0.0040(9) 0.0196(10) -0.0022(8)
C3 0.0330(11) 0.0243(11) 0.0332(11) -0.0039(9) 0.0225(10) -0.0057(9)
C4 0.0230(10) 0.0213(10) 0.0217(10) 0.0002(8) 0.0133(8) -0.0016(8)
C5 0.0210(9) 0.0201(9) 0.0189(9) 0.0021(8) 0.0102(8) 0.0004(8)
C6 0.0234(10) 0.0238(10) 0.0240(10) 0.0033(8) 0.0119(9) 0.0046(8)
C7 0.0207(9) 0.0214(10) 0.0188(9) 0.0019(8) 0.0100(8) 0.0004(7)
C8 0.0227(10) 0.0274(11) 0.0211(10) 0.0034(8) 0.0102(8) -0.0025(8)

loop_
_atom_type_symbol
_atom_type_description
_atom_type_scat_dispersion_real
_atom_type_scat_dispersion_imag
_atom_type_scat_source
C C 0.0033 0.0016 'International Tables Vol C Tables 4.2.6.8 and 6.1.1.4'
H H 0.0000 0.0000 'International Tables Vol C Tables 4.2.6.8 and 6.1.1.4'
Mn Mn 0.3368 0.7283 'International Tables Vol C Tables 4.2.6.8 and 6.1.1.4'
N N 0.0061 0.0033 'International Tables Vol C Tables 4.2.6.8 and 6.1.1.4'
O O 0.0106 0.0060 'International Tables Vol C Tables 4.2.6.8 and 6.1.1.4'

loop_
_geom_angle_atom_site_label_1
_geom_angle_atom_site_label_2
_geom_angle_atom_site_label_3
_geom_angle_site_symmetry_1
_geom_angle_site_symmetry_3
_geom_angle
_geom_angle_publ_flag
O5 Mn1 O5 3_455 . 180.00(12) ?
O5 Mn1 O1 3_455 3_455 89.74(7) ?
O5 Mn1 O1 . 3_455 90.26(7) ?
O5 Mn1 O1 3_455 . 90.26(7) ?
O5 Mn1 O1 . . 89.74(7) ?
O1 Mn1 O1 3_455 . 180.00(10) ?
O5 Mn1 N4 3_455 . 89.15(6) ?
O5 Mn1 N4 . . 90.85(6) ?
O1 Mn1 N4 3_455 . 104.25(6) ?
O1 Mn1 N4 . . 75.75(6) ?
O5 Mn1 N4 3_455 3_455 90.85(6) ?
O5 Mn1 N4 . 3_455 89.15(6) ?
O1 Mn1 N4 3_455 3_455 75.75(6) ?
O1 Mn1 N4 . 3_455 104.25(6) ?
N4 Mn1 N4 . 3_455 180.00(11) ?
C6 O1 Mn1 . . 117.87(13) ?
C8 O3 H3C . . 111.3 ?
Mn1 O5 H5B . . 122.5 ?
Mn1 O5 H5C . . 121.0 ?
H5B O5 H5C . . 110.9 ?
C2 N1 N2 . . 109.77(17) ?
C2 N1 C3 . . 127.77(18) ?
N2 N1 C3 . . 122.43(16) ?
C1 N2 N1 . . 102.01(17) ?
C2 N3 C1 . . 102.53(18) ?
C4 N4 C5 . . 105.50(15) ?
C4 N4 Mn1 . . 144.26(13) ?
C5 N4 Mn1 . . 110.24(12) ?
C4 N5 C7 . . 107.68(16) ?
C4 N5 H5A . . 126.2 ?
C7 N5 H5A . . 126.2 ?
N2 C1 N3 . . 115.2(2) ?
N2 C1 H1A . . 122.4 ?
N3 C1 H1A . . 122.4 ?
N3 C2 N1 . . 110.49(19) ?
N3 C2 H2A . . 124.8 ?
N1 C2 H2A . . 124.8 ?
N1 C3 C4 . . 111.81(16) ?
N1 C3 H3A . . 109.3 ?
C4 C3 H3A . . 109.3 ?
N1 C3 H3B . . 109.3 ?
C4 C3 H3B . . 109.3 ?
H3A C3 H3B . . 107.9 ?
N4 C4 N5 . . 111.56(17) ?
N4 C4 C3 . . 124.59(17) ?
N5 C4 C3 . . 123.85(18) ?
N4 C5 C7 . . 109.45(17) ?
N4 C5 C6 . . 119.06(16) ?
C7 C5 C6 . . 131.47(18) ?
O1 C6 O2 . . 124.89(19) ?
O1 C6 C5 . . 117.01(18) ?
O2 C6 C5 . . 118.10(17) ?
N5 C7 C5 . . 105.79(16) ?
N5 C7 C8 . . 121.25(17) ?
C5 C7 C8 . . 132.93(18) ?
O4 C8 O3 . . 122.92(18) ?
O4 C8 C7 . . 120.16(19) ?
O3 C8 C7 . . 116.91(18) ?

loop_
_geom_bond_atom_site_label_1
_geom_bond_atom_site_label_2
_geom_bond_site_symmetry_2
_geom_bond_distance
_geom_bond_publ_flag
Mn1 O5 3_455 2.1886(17) ?
Mn1 O5 . 2.1886(17) ?
Mn1 O1 3_455 2.1862(16) ?
Mn1 O1 . 2.1862(16) ?
Mn1 N4 . 2.2489(18) ?
Mn1 N4 3_455 2.2489(18) ?
O1 C6 . 1.254(2) ?
O2 C6 . 1.262(2) ?
O3 C8 . 1.296(3) ?
O3 H3C . 0.9817 ?
O4 C8 . 1.224(2) ?
O5 H5B . 0.7826 ?
O5 H5C . 0.7987 ?
N1 C2 . 1.331(3) ?
N1 N2 . 1.360(2) ?
N1 C3 . 1.458(3) ?
N2 C1 . 1.316(3) ?
N3 C2 . 1.319(3) ?
N3 C1 . 1.353(3) ?
N4 C4 . 1.324(2) ?
N4 C5 . 1.373(2) ?
N5 C4 . 1.339(2) ?
N5 C7 . 1.366(2) ?
N5 H5A . 0.8600 ?
C1 H1A . 0.9300 ?
C2 H2A . 0.9300 ?
C3 C4 . 1.489(3) ?
C3 H3A . 0.9700 ?
C3 H3B . 0.9700 ?
C5 C7 . 1.373(3) ?
C5 C6 . 1.486(3) ?
C7 C8 . 1.481(3) ?

loop_
_geom_hbond_atom_site_label_D
_geom_hbond_atom_site_label_H
_geom_hbond_atom_site_label_A
_geom_hbond_site_symmetry_A
_geom_hbond_distance_DH
_geom_hbond_distance_HA
_geom_hbond_distance_DA
_geom_hbond_angle_DHA
O3 H3C O2 . 0.98 1.50 2.483(2) 178
O5 H5B N2 2_455 0.78 2.18 2.878(2) 149.4
O5 H5C O4 1_454 0.80 1.98 2.755(2) 161.9
N5 H5A N3 4_556 0.86 1.96 2.811(2) 169.1

loop_
_geom_torsion_atom_site_label_1
_geom_torsion_atom_site_label_2
_geom_torsion_atom_site_label_3
_geom_torsion_atom_site_label_4
_geom_torsion_site_symmetry_1
_geom_torsion_site_symmetry_2
_geom_torsion_site_symmetry_3
_geom_torsion_site_symmetry_4
_geom_torsion
_geom_torsion_publ_flag
O5 Mn1 O1 C6 3_455 . . . -90.63(15) ?
O5 Mn1 O1 C6 . . . . 89.37(15) ?
O1 Mn1 O1 C6 3_455 . . . 18E1(10) ?
N4 Mn1 O1 C6 . . . . -1.57(14) ?
N4 Mn1 O1 C6 3_455 . . . 178.43(14) ?
C2 N1 N2 C1 . . . . -0.1(2) ?
C3 N1 N2 C1 . . . . -178.39(18) ?
O5 Mn1 N4 C4 3_455 . . . -87.9(2) ?
O5 Mn1 N4 C4 . . . . 92.1(2) ?
O1 Mn1 N4 C4 3_455 . . . 1.6(2) ?
O1 Mn1 N4 C4 . . . . -178.4(2) ?
N4 Mn1 N4 C4 3_455 . . . 17E1(10) ?
O5 Mn1 N4 C5 3_455 . . . 92.68(13) ?
O5 Mn1 N4 C5 . . . . -87.32(13) ?
O1 Mn1 N4 C5 3_455 . . . -177.81(12) ?
O1 Mn1 N4 C5 . . . . 2.19(12) ?
N4 Mn1 N4 C5 3_455 . . . -1E1(10) ?
N1 N2 C1 N3 . . . . -0.3(2) ?
C2 N3 C1 N2 . . . . 0.6(3) ?
C1 N3 C2 N1 . . . . -0.7(2) ?
N2 N1 C2 N3 . . . . 0.6(2) ?
C3 N1 C2 N3 . . . . 178.69(18) ?
C2 N1 C3 C4 . . . . -97.8(2) ?
N2 N1 C3 C4 . . . . 80.2(2) ?
C5 N4 C4 N5 . . . . 0.9(2) ?
Mn1 N4 C4 N5 . . . . -178.52(16) ?
C5 N4 C4 C3 . . . . -178.15(18) ?
Mn1 N4 C4 C3 . . . . 2.4(4) ?
C7 N5 C4 N4 . . . . -0.3(2) ?
C7 N5 C4 C3 . . . . 178.78(18) ?
N1 C3 C4 N4 . . . . 73.8(2) ?
N1 C3 C4 N5 . . . . -105.2(2) ?
C4 N4 C5 C7 . . . . -1.2(2) ?
Mn1 N4 C5 C7 . . . . 178.46(12) ?
C4 N4 C5 C6 . . . . 177.62(17) ?
Mn1 N4 C5 C6 . . . . -2.7(2) ?
Mn1 O1 C6 O2 . . . . -179.15(15) ?
Mn1 O1 C6 C5 . . . . 0.6(2) ?
N4 C5 C6 O1 . . . . 1.6(3) ?
C7 C5 C6 O1 . . . . -179.9(2) ?
N4 C5 C6 O2 . . . . -178.64(17) ?
C7 C5 C6 O2 . . . . -0.1(3) ?
C4 N5 C7 C5 . . . . -0.4(2) ?
C4 N5 C7 C8 . . . . 177.95(17) ?
N4 C5 C7 N5 . . . . 1.0(2) ?
C6 C5 C7 N5 . . . . -177.59(19) ?
N4 C5 C7 C8 . . . . -177.1(2) ?
C6 C5 C7 C8 . . . . 4.3(4) ?
N5 C7 C8 O4 . . . . -3.0(3) ?
C5 C7 C8 O4 . . . . 174.9(2) ?
N5 C7 C8 O3 . . . . 177.23(17) ?
C5 C7 C8 O3 . . . . -4.9(3) ?
